data_4302910
loop_
_publ_author_name
'Anukul Jana'
'Ina Objartel'
'Herbert W. Roesky'
'Dietmar Stalke'

_publ_contact_author 'Prof. Dr. H. W. Roesky'
_publ_contact_author_email 'hroesky@gwdg.de, dstalke@chemie.uni-goettingen.de'
_publ_section_title
;
Dehydrogenation of LGeH by a Lewis N-Heterocyclic Carbene Borane Pair under
the Formation of L'Ge and its Reactions with B(C6F5)3 and Trimethylsilyl
Diazomethane: An Unprecedented Rearrangement of a Diazocompound to an
Isonitrile
;
_journal_name_full 'Inorganic Chemistry'
_journal_page_first 7645
_journal_page_last 7649
_journal_paper_doi 10.1021/ic900341r
_journal_volume 48
_journal_year 2009
_chemical_formula_sum 'C47 H40 B F15 Ge N2'
_chemical_formula_weight 1001.21
_chemical_name_systematic
; 
 ? 
;
_space_group_IT_number 2
_symmetry_cell_setting triclinic
_symmetry_space_group_name_Hall '-P 1'
_symmetry_space_group_name_H-M 'P -1'
_atom_sites_solution_hydrogens geom
_atom_sites_solution_primary direct
_atom_sites_solution_secondary difmap
_audit_creation_method SHELXL-97
_cell_angle_alpha 109.9890(10)
_cell_angle_beta 91.1810(10)
_cell_angle_gamma 108.7890(10)
_cell_formula_units_Z 2
_cell_length_a 12.1690(13)
_cell_length_b 13.7136(15)
_cell_length_c 15.0404(16)
_cell_measurement_reflns_used 9918
_cell_measurement_temperature 100(2)
_cell_measurement_theta_max 25.261
_cell_measurement_theta_min 2.466
_cell_volume 2208.8(4)
_computing_cell_refinement 'SAINT V7.46A'
_computing_data_collection 'APEX2 v2.2-0'
_computing_data_reduction 'SAINT V7.46A'
_computing_molecular_graphics 'XSHELL ver. 4.01'
_computing_publication_material 'XSHELL ver. 4.01'
_computing_structure_refinement 'SHELXL in SHELXTL ver. 6.10'
_computing_structure_solution 'SHELXS in SHELXTL ver. 6.10'
_diffrn_ambient_temperature 100(2)
_diffrn_measured_fraction_theta_full 0.998
_diffrn_measured_fraction_theta_max 0.998
_diffrn_measurement_device_type 'Bruker TXS-Mo rotating anode'
_diffrn_measurement_method 'omega scans'
_diffrn_radiation_monochromator 'INCOATEC Helios mirror optics'
_diffrn_radiation_source 'Bruker TXS-Mo rotating anode'
_diffrn_radiation_type MoK\a
_diffrn_radiation_wavelength 0.71073
_diffrn_reflns_av_R_equivalents 0.0416
_diffrn_reflns_av_sigmaI/netI 0.0330
_diffrn_reflns_limit_h_max 14
_diffrn_reflns_limit_h_min -14
_diffrn_reflns_limit_k_max 15
_diffrn_reflns_limit_k_min -16
_diffrn_reflns_limit_l_max 18
_diffrn_reflns_limit_l_min 0
_diffrn_reflns_number 43135
_diffrn_reflns_theta_full 25.39
_diffrn_reflns_theta_max 25.39
_diffrn_reflns_theta_min 1.69
_exptl_absorpt_coefficient_mu 0.794
_exptl_absorpt_correction_T_max 0.9585
_exptl_absorpt_correction_T_min 0.8473
_exptl_absorpt_correction_type empirical
_exptl_absorpt_process_details SADABS-2008/2
_exptl_crystal_colour 'pale yellow'
_exptl_crystal_density_diffrn 1.505
_exptl_crystal_density_method 'not measured'
_exptl_crystal_description block
_exptl_crystal_F_000 1016
_exptl_crystal_size_max 0.15
_exptl_crystal_size_mid 0.1
_exptl_crystal_size_min 0.05
_refine_diff_density_max 0.391
_refine_diff_density_min -0.656
_refine_diff_density_rms 0.060
_refine_ls_extinction_method none
_refine_ls_goodness_of_fit_ref 1.085
_refine_ls_hydrogen_treatment constr
_refine_ls_matrix_type full
_refine_ls_number_parameters 604
_refine_ls_number_reflns 8111
_refine_ls_number_restraints 0
_refine_ls_restrained_S_all 1.085
_refine_ls_R_factor_all 0.0527
_refine_ls_R_factor_gt 0.0385
_refine_ls_shift/su_max 0.001
_refine_ls_shift/su_mean 0.000
_refine_ls_structure_factor_coef Fsqd
_refine_ls_weighting_details 'calc w=1/[\s^2^(Fo^2^)+(0.0541P)^2^+0.5573P] where P=(Fo^2^+2Fc^2^)/3'
_refine_ls_weighting_scheme calc
_refine_ls_wR_factor_gt 0.0953
_refine_ls_wR_factor_ref 0.0998
_reflns_number_gt 6298
_reflns_number_total 8111
_reflns_threshold_expression >2sigma(I)
_cod_data_source_file ic900341r_si_001_1.cif
_cod_data_source_block AJ58
_cod_database_code 4302910

loop_
_symmetry_equiv_pos_as_xyz
'x, y, z'
'-x, -y, -z'

loop_
_atom_site_label
_atom_site_type_symbol
_atom_site_fract_x
_atom_site_fract_y
_atom_site_fract_z
_atom_site_U_iso_or_equiv
_atom_site_adp_type
_atom_site_occupancy
_atom_site_symmetry_multiplicity
_atom_site_calc_flag
_atom_site_refinement_flags
_atom_site_disorder_assembly
_atom_site_disorder_group
Ge1 Ge 0.65282(2) 0.66069(2) 0.63788(2) 0.02584(9) Uani 1 1 d . . .
F1 F 1.05243(12) 1.14307(12) 0.81864(10) 0.0298(3) Uani 1 1 d . . .
F2 F 1.17586(13) 1.13555(13) 0.96283(11) 0.0357(4) Uani 1 1 d . . .
F5 F 0.72969(12) 1.12682(13) 0.99360(10) 0.0299(3) Uani 1 1 d . . .
F6 F 0.74359(14) 1.14863(13) 0.61926(11) 0.0341(4) Uani 1 1 d . . .
F4 F 0.86012(14) 1.13336(14) 1.13830(11) 0.0387(4) Uani 1 1 d . . .
F3 F 1.08589(14) 1.13750(14) 1.12687(11) 0.0398(4) Uani 1 1 d . . .
C6 C 0.8431(2) 1.1347(2) 0.98184(18) 0.0250(6) Uani 1 1 d . . .
C5 C 0.9075(2) 1.1359(2) 1.05866(18) 0.0296(6) Uani 1 1 d . . .
C3 C 1.0661(2) 1.1374(2) 0.97030(19) 0.0283(6) Uani 1 1 d . . .
C1 C 0.8832(2) 1.1369(2) 0.89647(18) 0.0237(5) Uani 1 1 d . . .
C4 C 1.0211(2) 1.1377(2) 1.05345(19) 0.0303(6) Uani 1 1 d . . .
C2 C 0.9985(2) 1.1380(2) 0.89628(18) 0.0249(6) Uani 1 1 d . . .
F10 F 1.01063(13) 1.34958(13) 0.90956(11) 0.0366(4) Uani 1 1 d . . .
F9 F 1.08625(15) 1.52059(14) 0.85562(14) 0.0475(5) Uani 1 1 d . . .
F7 F 0.82506(16) 1.32081(15) 0.56667(12) 0.0470(5) Uani 1 1 d . . .
F8 F 0.99672(16) 1.51050(15) 0.68372(14) 0.0517(5) Uani 1 1 d . . .
C7 C 0.8748(2) 1.2358(2) 0.76600(18) 0.0238(5) Uani 1 1 d . . .
C12 C 0.9623(2) 1.3351(2) 0.8225(2) 0.0302(6) Uani 1 1 d . . .
C8 C 0.8326(2) 1.2378(2) 0.68054(19) 0.0279(6) Uani 1 1 d . . .
C11 C 1.0037(2) 1.4260(2) 0.7960(2) 0.0363(7) Uani 1 1 d . . .
C10 C 0.9589(3) 1.4216(2) 0.7096(2) 0.0375(7) Uani 1 1 d . . .
C9 C 0.8721(3) 1.3262(3) 0.6508(2) 0.0340(7) Uani 1 1 d . . .
B1 B 0.8096(3) 1.1292(2) 0.7986(2) 0.0233(6) Uani 1 1 d . . .
C14 C 0.7402(2) 0.9032(2) 0.72149(17) 0.0232(5) Uani 1 1 d . . .
C13 C 0.8041(2) 1.0127(2) 0.71270(18) 0.0240(5) Uani 1 1 d . . .
H13A H 0.7682 1.0113 0.6524 0.029 Uiso 1 1 calc R . .
H13B H 0.8860 1.0170 0.7053 0.029 Uiso 1 1 calc R . .
C15 C 0.6875(2) 0.8985(2) 0.80213(18) 0.0233(5) Uani 1 1 d . . .
H15 H 0.7002 0.9679 0.8518 0.028 Uiso 1 1 calc R . .
C16 C 0.6193(2) 0.8064(2) 0.81951(18) 0.0244(6) Uani 1 1 d . . .
C17 C 0.5710(2) 0.8221(2) 0.91223(18) 0.0276(6) Uani 1 1 d . . .
H17A H 0.4861 0.7817 0.8993 0.041 Uiso 1 1 calc R . .
H17B H 0.5864 0.9012 0.9470 0.041 Uiso 1 1 calc R . .
H17C H 0.6087 0.7939 0.9510 0.041 Uiso 1 1 calc R . .
N1 N 0.73185(17) 0.80776(17) 0.64868(14) 0.0227(5) Uani 1 1 d . . .
N2 N 0.59662(17) 0.70193(17) 0.75502(14) 0.0229(5) Uani 1 1 d . . .
C27 C 0.5762(2) 0.7879(2) 0.48743(19) 0.0292(6) Uani 1 1 d . . .
H27 H 0.5628 0.8036 0.5555 0.035 Uiso 1 1 calc R . .
C24 C 0.9771(2) 0.8288(2) 0.64091(19) 0.0274(6) Uani 1 1 d . . .
H24 H 0.9442 0.8576 0.7007 0.033 Uiso 1 1 calc R . .
C22 C 0.9408(2) 0.8237(2) 0.47249(19) 0.0294(6) Uani 1 1 d . . .
H22 H 1.0205 0.8309 0.4673 0.035 Uiso 1 1 calc R . .
C18 C 0.7804(2) 0.8129(2) 0.56183(17) 0.0231(5) Uani 1 1 d . . .
C23 C 0.8988(2) 0.8230(2) 0.55766(18) 0.0242(5) Uani 1 1 d . . .
C19 C 0.7052(2) 0.8021(2) 0.48439(18) 0.0248(6) Uani 1 1 d . . .
C20 C 0.7529(2) 0.8034(2) 0.40066(19) 0.0293(6) Uani 1 1 d . . .
H20 H 0.7046 0.7970 0.3470 0.035 Uiso 1 1 calc R . .
C21 C 0.8685(2) 0.8140(2) 0.39492(19) 0.0330(6) Uani 1 1 d . . .
H21 H 0.8992 0.8147 0.3375 0.040 Uiso 1 1 calc R . .
C25 C 0.9759(3) 0.7137(2) 0.6295(2) 0.0380(7) Uani 1 1 d . . .
H25A H 0.8950 0.6647 0.6241 0.057 Uiso 1 1 calc R . .
H25B H 1.0231 0.7184 0.6854 0.057 Uiso 1 1 calc R . .
H25C H 1.0088 0.6839 0.5717 0.057 Uiso 1 1 calc R . .
C26 C 1.1037(2) 0.9076(3) 0.6529(2) 0.0368(7) Uani 1 1 d . . .
H26A H 1.1419 0.8758 0.5994 0.055 Uiso 1 1 calc R . .
H26B H 1.1470 0.9181 0.7131 0.055 Uiso 1 1 calc R . .
H26C H 1.1031 0.9793 0.6540 0.055 Uiso 1 1 calc R . .
C28 C 0.4976(2) 0.6677(3) 0.4289(2) 0.0397(7) Uani 1 1 d . . .
H28A H 0.5098 0.6494 0.3617 0.060 Uiso 1 1 calc R . .
H28B H 0.4152 0.6597 0.4335 0.060 Uiso 1 1 calc R . .
H28C H 0.5178 0.6175 0.4540 0.060 Uiso 1 1 calc R . .
C29 C 0.5415(3) 0.8687(3) 0.4543(2) 0.0416(7) Uani 1 1 d . . .
H29A H 0.5975 0.9439 0.4877 0.062 Uiso 1 1 calc R . .
H29B H 0.4626 0.8660 0.4687 0.062 Uiso 1 1 calc R . .
H29C H 0.5419 0.8480 0.3852 0.062 Uiso 1 1 calc R . .
C37 C 0.7097(2) 0.5988(2) 0.9651(2) 0.0339(6) Uani 1 1 d . . .
H37A H 0.6713 0.6445 1.0087 0.051 Uiso 1 1 calc R . .
H37B H 0.7944 0.6297 0.9872 0.051 Uiso 1 1 calc R . .
H37C H 0.6782 0.5230 0.9642 0.051 Uiso 1 1 calc R . .
C32 C 0.3190(2) 0.4832(2) 0.75195(19) 0.0316(6) Uani 1 1 d . . .
H32 H 0.2382 0.4558 0.7265 0.038 Uiso 1 1 calc R . .
C34 C 0.4752(2) 0.4728(2) 0.84426(19) 0.0279(6) Uani 1 1 d . . .
H34 H 0.5005 0.4385 0.8818 0.033 Uiso 1 1 calc R . .
C35 C 0.5570(2) 0.5598(2) 0.82717(17) 0.0241(5) Uani 1 1 d . . .
C30 C 0.5144(2) 0.6091(2) 0.77331(17) 0.0234(5) Uani 1 1 d . . .
C36 C 0.6866(2) 0.5975(2) 0.86459(18) 0.0272(6) Uani 1 1 d . . .
H36 H 0.7242 0.6751 0.8671 0.033 Uiso 1 1 calc R . .
C31 C 0.3958(2) 0.5709(2) 0.73247(19) 0.0287(6) Uani 1 1 d . . .
C33 C 0.3575(2) 0.4352(2) 0.80745(18) 0.0290(6) Uani 1 1 d . . .
H33 H 0.3029 0.3761 0.8204 0.035 Uiso 1 1 calc R . .
C38 C 0.7453(3) 0.5256(3) 0.7953(2) 0.0444(8) Uani 1 1 d . . .
H38A H 0.7108 0.4489 0.7918 0.067 Uiso 1 1 calc R . .
H38B H 0.8296 0.5537 0.8183 0.067 Uiso 1 1 calc R . .
H38C H 0.7330 0.5281 0.7317 0.067 Uiso 1 1 calc R . .
C39 C 0.3512(3) 0.6227(3) 0.6707(2) 0.0427(8) Uani 1 1 d . . .
H39 H 0.4195 0.6614 0.6446 0.051 Uiso 1 1 calc R . .
C41 C 0.2594(3) 0.5358(3) 0.5863(2) 0.0499(9) Uani 1 1 d . . .
H41A H 0.2870 0.4746 0.5544 0.075 Uiso 1 1 calc R . .
H41B H 0.2469 0.5695 0.5408 0.075 Uiso 1 1 calc R . .
H41C H 0.1854 0.5076 0.6093 0.075 Uiso 1 1 calc R . .
C40 C 0.3005(4) 0.7079(3) 0.7290(3) 0.0740(14) Uani 1 1 d . . .
H40A H 0.2431 0.6754 0.7650 0.111 Uiso 1 1 calc R . .
H40B H 0.2619 0.7309 0.6860 0.111 Uiso 1 1 calc R . .
H40C H 0.3638 0.7725 0.7736 0.111 Uiso 1 1 calc R . .
C42 C 0.6785(2) 1.1400(2) 0.81413(17) 0.0241(5) Uani 1 1 d . . .
C44 C 0.6689(2) 1.2326(2) 0.88591(18) 0.0246(6) Uani 1 1 d . . .
C43 C 0.5727(2) 1.0699(2) 0.75757(18) 0.0261(6) Uani 1 1 d . . .
F11 F 0.56545(13) 0.97759(12) 0.68171(10) 0.0315(4) Uani 1 1 d . . .
F12 F 0.76692(13) 1.30984(12) 0.94564(10) 0.0307(3) Uani 1 1 d . . .
C45 C 0.5660(2) 1.2512(2) 0.90231(18) 0.0269(6) Uani 1 1 d . . .
C46 C 0.4660(2) 1.0860(2) 0.77094(19) 0.0299(6) Uani 1 1 d . . .
C47 C 0.4631(2) 1.1771(2) 0.8434(2) 0.0303(6) Uani 1 1 d . . .
F15 F 0.56326(13) 1.34041(12) 0.97567(11) 0.0335(4) Uani 1 1 d . . .
F14 F 0.36095(14) 1.19500(15) 0.85721(12) 0.0413(4) Uani 1 1 d . . .
F13 F 0.36736(13) 1.01245(14) 0.71173(12) 0.0400(4) Uani 1 1 d . . .

loop_
_atom_site_aniso_label
_atom_site_aniso_U_11
_atom_site_aniso_U_22
_atom_site_aniso_U_33
_atom_site_aniso_U_23
_atom_site_aniso_U_13
_atom_site_aniso_U_12
Ge1 0.02586(16) 0.02555(16) 0.02519(15) 0.00835(12) 0.00926(11) 0.00856(12)
F1 0.0238(8) 0.0391(9) 0.0300(8) 0.0149(7) 0.0085(6) 0.0128(7)
F2 0.0225(8) 0.0446(10) 0.0440(10) 0.0182(8) 0.0030(7) 0.0150(7)
F5 0.0251(8) 0.0406(9) 0.0277(8) 0.0135(7) 0.0092(6) 0.0150(7)
F6 0.0373(9) 0.0383(9) 0.0302(8) 0.0150(7) 0.0014(7) 0.0158(8)
F4 0.0409(10) 0.0552(11) 0.0249(8) 0.0173(8) 0.0078(7) 0.0200(8)
F3 0.0361(9) 0.0528(11) 0.0338(9) 0.0202(8) -0.0046(7) 0.0159(8)
C6 0.0194(13) 0.0258(14) 0.0297(14) 0.0090(11) 0.0050(11) 0.0091(11)
C5 0.0319(15) 0.0334(15) 0.0240(14) 0.0114(12) 0.0059(11) 0.0110(12)
C3 0.0207(13) 0.0291(15) 0.0361(15) 0.0114(12) 0.0037(11) 0.0106(11)
C1 0.0221(13) 0.0212(13) 0.0249(13) 0.0058(11) 0.0022(10) 0.0069(11)
C4 0.0314(15) 0.0297(15) 0.0294(14) 0.0104(12) -0.0046(12) 0.0111(12)
C2 0.0249(13) 0.0257(14) 0.0264(13) 0.0117(11) 0.0069(11) 0.0093(11)
F10 0.0311(9) 0.0313(9) 0.0407(9) 0.0100(7) -0.0045(7) 0.0063(7)
F9 0.0357(10) 0.0296(9) 0.0703(13) 0.0168(9) 0.0113(9) 0.0043(8)
F7 0.0596(12) 0.0580(12) 0.0464(11) 0.0354(9) 0.0189(9) 0.0318(10)
F8 0.0521(11) 0.0448(11) 0.0824(14) 0.0449(10) 0.0350(10) 0.0233(9)
C7 0.0202(13) 0.0280(14) 0.0277(13) 0.0114(11) 0.0093(10) 0.0125(11)
C12 0.0263(14) 0.0326(16) 0.0368(16) 0.0141(13) 0.0096(12) 0.0150(12)
C8 0.0252(14) 0.0278(14) 0.0330(15) 0.0113(12) 0.0091(12) 0.0118(12)
C11 0.0256(15) 0.0258(15) 0.0551(19) 0.0113(14) 0.0139(13) 0.0091(12)
C10 0.0369(17) 0.0340(17) 0.059(2) 0.0291(15) 0.0270(15) 0.0202(14)
C9 0.0381(16) 0.0464(18) 0.0356(16) 0.0251(14) 0.0182(13) 0.0268(15)
B1 0.0222(14) 0.0250(15) 0.0244(15) 0.0105(12) 0.0048(12) 0.0088(12)
C14 0.0179(12) 0.0298(14) 0.0235(13) 0.0098(11) 0.0007(10) 0.0104(11)
C13 0.0216(13) 0.0265(14) 0.0247(13) 0.0102(11) 0.0054(10) 0.0084(11)
C15 0.0218(13) 0.0245(14) 0.0235(13) 0.0073(11) 0.0038(10) 0.0095(11)
C16 0.0214(13) 0.0302(15) 0.0240(13) 0.0100(11) 0.0039(10) 0.0122(11)
C17 0.0287(14) 0.0307(15) 0.0268(14) 0.0120(12) 0.0099(11) 0.0130(12)
N1 0.0207(11) 0.0300(12) 0.0188(10) 0.0082(9) 0.0050(8) 0.0115(9)
N2 0.0198(11) 0.0257(12) 0.0248(11) 0.0109(9) 0.0057(9) 0.0081(9)
C27 0.0277(14) 0.0350(16) 0.0247(14) 0.0073(12) 0.0030(11) 0.0147(12)
C24 0.0227(13) 0.0315(15) 0.0298(14) 0.0109(12) 0.0064(11) 0.0121(12)
C22 0.0258(14) 0.0334(15) 0.0312(15) 0.0124(12) 0.0111(12) 0.0124(12)
C18 0.0235(13) 0.0232(13) 0.0229(13) 0.0076(11) 0.0057(10) 0.0091(11)
C23 0.0264(14) 0.0213(13) 0.0253(13) 0.0082(11) 0.0043(11) 0.0093(11)
C19 0.0271(14) 0.0235(13) 0.0231(13) 0.0063(11) 0.0037(11) 0.0103(11)
C20 0.0320(15) 0.0325(15) 0.0240(14) 0.0110(12) 0.0024(11) 0.0118(12)
C21 0.0380(16) 0.0372(16) 0.0256(14) 0.0136(13) 0.0140(12) 0.0129(13)
C25 0.0332(16) 0.0381(17) 0.0464(18) 0.0180(14) 0.0021(13) 0.0149(14)
C26 0.0255(15) 0.0446(18) 0.0381(16) 0.0163(14) 0.0030(12) 0.0083(13)
C28 0.0273(15) 0.0437(18) 0.0374(17) 0.0043(14) 0.0029(13) 0.0104(14)
C29 0.0409(18) 0.052(2) 0.0403(17) 0.0186(15) 0.0014(14) 0.0248(16)
C37 0.0326(15) 0.0355(16) 0.0342(15) 0.0159(13) -0.0001(12) 0.0095(13)
C32 0.0211(14) 0.0378(16) 0.0326(15) 0.0105(13) 0.0076(11) 0.0084(12)
C34 0.0310(15) 0.0258(14) 0.0291(14) 0.0121(12) 0.0088(11) 0.0105(12)
C35 0.0238(13) 0.0267(14) 0.0217(13) 0.0067(11) 0.0070(10) 0.0109(11)
C30 0.0229(13) 0.0255(14) 0.0240(13) 0.0098(11) 0.0105(10) 0.0101(11)
C36 0.0250(14) 0.0298(15) 0.0292(14) 0.0119(12) 0.0056(11) 0.0114(12)
C31 0.0251(14) 0.0337(16) 0.0316(15) 0.0143(12) 0.0096(11) 0.0131(12)
C33 0.0301(15) 0.0282(15) 0.0279(14) 0.0108(12) 0.0108(12) 0.0083(12)
C38 0.0337(17) 0.061(2) 0.0406(18) 0.0118(16) 0.0063(14) 0.0272(16)
C39 0.0223(14) 0.057(2) 0.061(2) 0.0375(17) 0.0048(14) 0.0116(14)
C41 0.055(2) 0.075(3) 0.0301(16) 0.0163(16) 0.0070(15) 0.0404(19)
C40 0.080(3) 0.041(2) 0.087(3) 0.000(2) -0.045(2) 0.030(2)
C42 0.0227(13) 0.0290(14) 0.0231(13) 0.0116(11) 0.0046(10) 0.0102(11)
C44 0.0225(13) 0.0245(14) 0.0277(14) 0.0116(11) 0.0037(11) 0.0073(11)
C43 0.0273(14) 0.0295(15) 0.0245(13) 0.0116(12) 0.0063(11) 0.0120(12)
F11 0.0268(8) 0.0336(9) 0.0295(8) 0.0050(7) 0.0021(6) 0.0119(7)
F12 0.0279(8) 0.0274(8) 0.0323(8) 0.0058(7) 0.0038(7) 0.0093(7)
C45 0.0316(15) 0.0275(14) 0.0293(14) 0.0140(12) 0.0129(11) 0.0158(12)
C46 0.0184(13) 0.0374(16) 0.0337(15) 0.0147(13) 0.0038(11) 0.0080(12)
C47 0.0215(14) 0.0436(17) 0.0397(16) 0.0234(14) 0.0153(12) 0.0198(13)
F15 0.0397(9) 0.0331(9) 0.0343(9) 0.0121(7) 0.0165(7) 0.0209(8)
F14 0.0274(8) 0.0547(11) 0.0514(10) 0.0226(9) 0.0161(8) 0.0227(8)
F13 0.0202(8) 0.0468(10) 0.0459(10) 0.0123(8) -0.0008(7) 0.0081(7)

loop_
_atom_type_symbol
_atom_type_description
_atom_type_scat_dispersion_real
_atom_type_scat_dispersion_imag
_atom_type_scat_source
C C 0.0033 0.0016 'International Tables Vol C Tables 4.2.6.8 and 6.1.1.4'
H H 0.0000 0.0000 'International Tables Vol C Tables 4.2.6.8 and 6.1.1.4'
B B 0.0013 0.0007 'International Tables Vol C Tables 4.2.6.8 and 6.1.1.4'
N N 0.0061 0.0033 'International Tables Vol C Tables 4.2.6.8 and 6.1.1.4'
F F 0.0171 0.0103 'International Tables Vol C Tables 4.2.6.8 and 6.1.1.4'
Ge Ge 0.1547 1.8001 'International Tables Vol C Tables 4.2.6.8 and 6.1.1.4'

loop_
_geom_angle_atom_site_label_1
_geom_angle_atom_site_label_2
_geom_angle_atom_site_label_3
_geom_angle
_geom_angle_site_symmetry_1
_geom_angle_site_symmetry_3
_geom_angle_publ_flag
N2 Ge1 N1 93.91(9) . . ?
F5 C6 C5 114.2(2) . . ?
F5 C6 C1 120.4(2) . . ?
C5 C6 C1 125.4(2) . . ?
F4 C5 C6 120.7(2) . . ?
F4 C5 C4 119.6(2) . . ?
C6 C5 C4 119.6(2) . . ?
F2 C3 C2 121.3(2) . . ?
F2 C3 C4 119.2(2) . . ?
C2 C3 C4 119.5(2) . . ?
C6 C1 C2 111.7(2) . . ?
C6 C1 B1 128.4(2) . . ?
C2 C1 B1 119.8(2) . . ?
F3 C4 C3 120.5(2) . . ?
F3 C4 C5 121.1(2) . . ?
C3 C4 C5 118.4(2) . . ?
F1 C2 C3 115.4(2) . . ?
F1 C2 C1 119.2(2) . . ?
C3 C2 C1 125.4(2) . . ?
C8 C7 C12 113.1(2) . . ?
C8 C7 B1 120.2(2) . . ?
C12 C7 B1 126.2(2) . . ?
F10 C12 C11 115.0(3) . . ?
F10 C12 C7 121.3(2) . . ?
C11 C12 C7 123.7(3) . . ?
F6 C8 C9 114.7(2) . . ?
F6 C8 C7 120.1(2) . . ?
C9 C8 C7 125.2(3) . . ?
F9 C11 C10 119.5(3) . . ?
F9 C11 C12 120.4(3) . . ?
C10 C11 C12 120.1(3) . . ?
F8 C10 C11 120.7(3) . . ?
F8 C10 C9 120.2(3) . . ?
C11 C10 C9 119.0(3) . . ?
F7 C9 C10 120.1(3) . . ?
F7 C9 C8 121.0(3) . . ?
C10 C9 C8 118.9(3) . . ?
C13 B1 C1 106.7(2) . . ?
C13 B1 C42 113.5(2) . . ?
C1 B1 C42 113.5(2) . . ?
C13 B1 C7 109.4(2) . . ?
C1 B1 C7 112.1(2) . . ?
C42 B1 C7 101.8(2) . . ?
N1 C14 C15 119.8(2) . . ?
N1 C14 C13 119.3(2) . . ?
C15 C14 C13 120.8(2) . . ?
C14 C13 B1 119.7(2) . . ?
C16 C15 C14 128.7(2) . . ?
N2 C16 C15 121.5(2) . . ?
N2 C16 C17 119.4(2) . . ?
C15 C16 C17 119.1(2) . . ?
C14 N1 C18 119.6(2) . . ?
C14 N1 Ge1 128.52(17) . . ?
C18 N1 Ge1 111.68(15) . . ?
C16 N2 C30 118.7(2) . . ?
C16 N2 Ge1 127.40(17) . . ?
C30 N2 Ge1 113.84(16) . . ?
C19 C27 C29 112.6(2) . . ?
C19 C27 C28 110.7(2) . . ?
C29 C27 C28 110.7(2) . . ?
C23 C24 C25 110.5(2) . . ?
C23 C24 C26 112.6(2) . . ?
C25 C24 C26 110.1(2) . . ?
C21 C22 C23 121.3(2) . . ?
C19 C18 C23 122.9(2) . . ?
C19 C18 N1 118.3(2) . . ?
C23 C18 N1 118.7(2) . . ?
C22 C23 C18 117.1(2) . . ?
C22 C23 C24 120.9(2) . . ?
C18 C23 C24 121.9(2) . . ?
C20 C19 C18 117.3(2) . . ?
C20 C19 C27 119.5(2) . . ?
C18 C19 C27 123.2(2) . . ?
C21 C20 C19 121.0(2) . . ?
C20 C21 C22 120.5(2) . . ?
C33 C32 C31 121.5(3) . . ?
C33 C34 C35 121.2(3) . . ?
C34 C35 C30 117.0(2) . . ?
C34 C35 C36 120.8(2) . . ?
C30 C35 C36 122.2(2) . . ?
C35 C30 C31 123.2(2) . . ?
C35 C30 N2 119.0(2) . . ?
C31 C30 N2 117.8(2) . . ?
C35 C36 C37 113.5(2) . . ?
C35 C36 C38 110.4(2) . . ?
C37 C36 C38 110.2(2) . . ?
C32 C31 C30 116.6(2) . . ?
C32 C31 C39 120.6(2) . . ?
C30 C31 C39 122.8(2) . . ?
C32 C33 C34 120.3(2) . . ?
C40 C39 C41 109.3(3) . . ?
C40 C39 C31 111.6(3) . . ?
C41 C39 C31 112.2(3) . . ?
C43 C42 C44 112.8(2) . . ?
C43 C42 B1 126.9(2) . . ?
C44 C42 B1 120.1(2) . . ?
F12 C44 C45 116.4(2) . . ?
F12 C44 C42 119.0(2) . . ?
C45 C44 C42 124.6(2) . . ?
F11 C43 C42 121.3(2) . . ?
F11 C43 C46 114.2(2) . . ?
C42 C43 C46 124.6(2) . . ?
F15 C45 C44 121.0(2) . . ?
F15 C45 C47 119.5(2) . . ?
C44 C45 C47 119.5(2) . . ?
F13 C46 C47 120.7(2) . . ?
F13 C46 C43 120.0(2) . . ?
C47 C46 C43 119.3(2) . . ?
F14 C47 C46 120.4(3) . . ?
F14 C47 C45 120.4(2) . . ?
C46 C47 C45 119.2(2) . . ?

loop_
_geom_bond_atom_site_label_1
_geom_bond_atom_site_label_2
_geom_bond_distance
_geom_bond_site_symmetry_2
_geom_bond_publ_flag
Ge1 N2 1.873(2) . ?
Ge1 N1 1.881(2) . ?
F1 C2 1.363(3) . ?
F2 C3 1.350(3) . ?
F5 C6 1.370(3) . ?
F6 C8 1.361(3) . ?
F4 C5 1.346(3) . ?
F3 C4 1.345(3) . ?
C6 C5 1.375(4) . ?
C6 C1 1.389(3) . ?
C5 C4 1.379(4) . ?
C3 C2 1.375(4) . ?
C3 C4 1.375(4) . ?
C1 C2 1.398(3) . ?
C1 B1 1.661(4) . ?
F10 C12 1.347(3) . ?
F9 C11 1.351(3) . ?
F7 C9 1.346(3) . ?
F8 C10 1.349(3) . ?
C7 C8 1.387(4) . ?
C7 C12 1.395(4) . ?
C7 B1 1.663(4) . ?
C12 C11 1.383(4) . ?
C8 C9 1.381(4) . ?
C11 C10 1.373(4) . ?
C10 C9 1.375(4) . ?
B1 C13 1.657(4) . ?
B1 C42 1.662(4) . ?
C14 N1 1.361(3) . ?
C14 C15 1.395(3) . ?
C14 C13 1.506(4) . ?
C15 C16 1.383(4) . ?
C16 N2 1.361(3) . ?
C16 C17 1.499(3) . ?
N1 C18 1.459(3) . ?
N2 C30 1.458(3) . ?
C27 C19 1.522(4) . ?
C27 C29 1.526(4) . ?
C27 C28 1.537(4) . ?
C24 C23 1.522(4) . ?
C24 C25 1.523(4) . ?
C24 C26 1.535(4) . ?
C22 C21 1.389(4) . ?
C22 C23 1.391(4) . ?
C18 C19 1.402(4) . ?
C18 C23 1.407(3) . ?
C19 C20 1.401(3) . ?
C20 C21 1.375(4) . ?
C37 C36 1.526(4) . ?
C32 C33 1.382(4) . ?
C32 C31 1.390(4) . ?
C34 C33 1.386(4) . ?
C34 C35 1.392(4) . ?
C35 C30 1.402(4) . ?
C35 C36 1.521(4) . ?
C30 C31 1.412(4) . ?
C36 C38 1.533(4) . ?
C31 C39 1.530(4) . ?
C39 C40 1.517(5) . ?
C39 C41 1.526(4) . ?
C42 C43 1.381(4) . ?
C42 C44 1.399(4) . ?
C44 F12 1.357(3) . ?
C44 C45 1.367(4) . ?
C43 F11 1.359(3) . ?
C43 C46 1.393(4) . ?
C45 F15 1.349(3) . ?
C45 C47 1.380(4) . ?
C46 F13 1.346(3) . ?
C46 C47 1.360(4) . ?
C47 F14 1.350(3) . ?

loop_
_geom_torsion_atom_site_label_1
_geom_torsion_atom_site_label_2
_geom_torsion_atom_site_label_3
_geom_torsion_atom_site_label_4
_geom_torsion
_geom_torsion_site_symmetry_1
_geom_torsion_site_symmetry_2
_geom_torsion_site_symmetry_3
_geom_torsion_site_symmetry_4
_geom_torsion_publ_flag
F5 C6 C5 F4 -2.2(4) . . . . ?
C1 C6 C5 F4 -179.8(2) . . . . ?
F5 C6 C5 C4 176.6(2) . . . . ?
C1 C6 C5 C4 -1.0(4) . . . . ?
F5 C6 C1 C2 -176.2(2) . . . . ?
C5 C6 C1 C2 1.3(4) . . . . ?
F5 C6 C1 B1 -0.9(4) . . . . ?
C5 C6 C1 B1 176.6(3) . . . . ?
F2 C3 C4 F3 0.7(4) . . . . ?
C2 C3 C4 F3 -179.8(2) . . . . ?
F2 C3 C4 C5 -177.9(2) . . . . ?
C2 C3 C4 C5 1.6(4) . . . . ?
F4 C5 C4 F3 -0.3(4) . . . . ?
C6 C5 C4 F3 -179.1(2) . . . . ?
F4 C5 C4 C3 178.3(2) . . . . ?
C6 C5 C4 C3 -0.5(4) . . . . ?
F2 C3 C2 F1 -3.6(4) . . . . ?
C4 C3 C2 F1 176.9(2) . . . . ?
F2 C3 C2 C1 178.2(2) . . . . ?
C4 C3 C2 C1 -1.3(4) . . . . ?
C6 C1 C2 F1 -178.3(2) . . . . ?
B1 C1 C2 F1 6.0(3) . . . . ?
C6 C1 C2 C3 -0.1(4) . . . . ?
B1 C1 C2 C3 -175.9(2) . . . . ?
C8 C7 C12 F10 177.6(2) . . . . ?
B1 C7 C12 F10 6.2(4) . . . . ?
C8 C7 C12 C11 -0.5(4) . . . . ?
B1 C7 C12 C11 -172.0(2) . . . . ?
C12 C7 C8 F6 -177.3(2) . . . . ?
B1 C7 C8 F6 -5.3(3) . . . . ?
C12 C7 C8 C9 1.2(4) . . . . ?
B1 C7 C8 C9 173.2(2) . . . . ?
F10 C12 C11 F9 -0.2(4) . . . . ?
C7 C12 C11 F9 178.1(2) . . . . ?
F10 C12 C11 C10 -178.6(2) . . . . ?
C7 C12 C11 C10 -0.3(4) . . . . ?
F9 C11 C10 F8 0.2(4) . . . . ?
C12 C11 C10 F8 178.6(2) . . . . ?
F9 C11 C10 C9 -177.8(2) . . . . ?
C12 C11 C10 C9 0.5(4) . . . . ?
F8 C10 C9 F7 0.5(4) . . . . ?
C11 C10 C9 F7 178.6(2) . . . . ?
F8 C10 C9 C8 -178.0(2) . . . . ?
C11 C10 C9 C8 0.0(4) . . . . ?
F6 C8 C9 F7 -0.9(4) . . . . ?
C7 C8 C9 F7 -179.5(2) . . . . ?
F6 C8 C9 C10 177.6(2) . . . . ?
C7 C8 C9 C10 -1.0(4) . . . . ?
C6 C1 B1 C13 -115.6(3) . . . . ?
C2 C1 B1 C13 59.4(3) . . . . ?
C6 C1 B1 C42 10.2(4) . . . . ?
C2 C1 B1 C42 -174.9(2) . . . . ?
C6 C1 B1 C7 124.7(3) . . . . ?
C2 C1 B1 C7 -60.3(3) . . . . ?
C8 C7 B1 C13 55.3(3) . . . . ?
C12 C7 B1 C13 -133.8(3) . . . . ?
C8 C7 B1 C1 173.4(2) . . . . ?
C12 C7 B1 C1 -15.8(3) . . . . ?
C8 C7 B1 C42 -65.1(3) . . . . ?
C12 C7 B1 C42 105.8(3) . . . . ?
N1 C14 C13 B1 177.2(2) . . . . ?
C15 C14 C13 B1 -1.4(3) . . . . ?
C1 B1 C13 C14 63.5(3) . . . . ?
C42 B1 C13 C14 -62.2(3) . . . . ?
C7 B1 C13 C14 -175.0(2) . . . . ?
N1 C14 C15 C16 -3.3(4) . . . . ?
C13 C14 C15 C16 175.3(2) . . . . ?
C14 C15 C16 N2 1.4(4) . . . . ?
C14 C15 C16 C17 -179.6(2) . . . . ?
C15 C14 N1 C18 176.0(2) . . . . ?
C13 C14 N1 C18 -2.6(3) . . . . ?
C15 C14 N1 Ge1 1.3(3) . . . . ?
C13 C14 N1 Ge1 -177.23(17) . . . . ?
N2 Ge1 N1 C14 1.3(2) . . . . ?
N2 Ge1 N1 C18 -173.70(16) . . . . ?
C15 C16 N2 C30 -173.8(2) . . . . ?
C17 C16 N2 C30 7.2(3) . . . . ?
C15 C16 N2 Ge1 2.3(3) . . . . ?
C17 C16 N2 Ge1 -176.69(17) . . . . ?
N1 Ge1 N2 C16 -3.1(2) . . . . ?
N1 Ge1 N2 C30 173.16(16) . . . . ?
C14 N1 C18 C19 -94.9(3) . . . . ?
Ge1 N1 C18 C19 80.6(2) . . . . ?
C14 N1 C18 C23 88.2(3) . . . . ?
Ge1 N1 C18 C23 -96.3(2) . . . . ?
C21 C22 C23 C18 -0.5(4) . . . . ?
C21 C22 C23 C24 177.5(2) . . . . ?
C19 C18 C23 C22 1.1(4) . . . . ?
N1 C18 C23 C22 177.8(2) . . . . ?
C19 C18 C23 C24 -176.8(2) . . . . ?
N1 C18 C23 C24 -0.1(4) . . . . ?
C25 C24 C23 C22 -84.9(3) . . . . ?
C26 C24 C23 C22 38.8(3) . . . . ?
C25 C24 C23 C18 92.9(3) . . . . ?
C26 C24 C23 C18 -143.4(3) . . . . ?
C23 C18 C19 C20 -1.1(4) . . . . ?
N1 C18 C19 C20 -177.8(2) . . . . ?
C23 C18 C19 C27 178.2(2) . . . . ?
N1 C18 C19 C27 1.5(4) . . . . ?
C29 C27 C19 C20 -51.0(3) . . . . ?
C28 C27 C19 C20 73.6(3) . . . . ?
C29 C27 C19 C18 129.7(3) . . . . ?
C28 C27 C19 C18 -105.7(3) . . . . ?
C18 C19 C20 C21 0.6(4) . . . . ?
C27 C19 C20 C21 -178.8(3) . . . . ?
C19 C20 C21 C22 -0.1(4) . . . . ?
C23 C22 C21 C20 0.0(4) . . . . ?
C33 C34 C35 C30 1.6(4) . . . . ?
C33 C34 C35 C36 -177.6(2) . . . . ?
C34 C35 C30 C31 -3.5(4) . . . . ?
C36 C35 C30 C31 175.7(2) . . . . ?
C34 C35 C30 N2 178.9(2) . . . . ?
C36 C35 C30 N2 -2.0(3) . . . . ?
C16 N2 C30 C35 -88.6(3) . . . . ?
Ge1 N2 C30 C35 94.8(2) . . . . ?
C16 N2 C30 C31 93.7(3) . . . . ?
Ge1 N2 C30 C31 -82.9(2) . . . . ?
C34 C35 C36 C37 -40.1(3) . . . . ?
C30 C35 C36 C37 140.8(2) . . . . ?
C34 C35 C36 C38 84.2(3) . . . . ?
C30 C35 C36 C38 -94.9(3) . . . . ?
C33 C32 C31 C30 -0.9(4) . . . . ?
C33 C32 C31 C39 179.9(3) . . . . ?
C35 C30 C31 C32 3.1(4) . . . . ?
N2 C30 C31 C32 -179.2(2) . . . . ?
C35 C30 C31 C39 -177.7(3) . . . . ?
N2 C30 C31 C39 0.0(4) . . . . ?
C31 C32 C33 C34 -0.9(4) . . . . ?
C35 C34 C33 C32 0.5(4) . . . . ?
C32 C31 C39 C40 83.2(4) . . . . ?
C30 C31 C39 C40 -95.9(3) . . . . ?
C32 C31 C39 C41 -39.8(4) . . . . ?
C30 C31 C39 C41 141.0(3) . . . . ?
C13 B1 C42 C43 -7.5(4) . . . . ?
C1 B1 C42 C43 -129.4(3) . . . . ?
C7 B1 C42 C43 110.0(3) . . . . ?
C13 B1 C42 C44 178.3(2) . . . . ?
C1 B1 C42 C44 56.3(3) . . . . ?
C7 B1 C42 C44 -64.3(3) . . . . ?
C43 C42 C44 F12 -178.7(2) . . . . ?
B1 C42 C44 F12 -3.7(3) . . . . ?
C43 C42 C44 C45 2.7(4) . . . . ?
B1 C42 C44 C45 177.6(2) . . . . ?
C44 C42 C43 F11 177.4(2) . . . . ?
B1 C42 C43 F11 2.9(4) . . . . ?
C44 C42 C43 C46 -1.9(4) . . . . ?
B1 C42 C43 C46 -176.5(2) . . . . ?
F12 C44 C45 F15 -1.6(4) . . . . ?
C42 C44 C45 F15 177.2(2) . . . . ?
F12 C44 C45 C47 178.9(2) . . . . ?
C42 C44 C45 C47 -2.3(4) . . . . ?
F11 C43 C46 F13 0.7(4) . . . . ?
C42 C43 C46 F13 -179.9(2) . . . . ?
F11 C43 C46 C47 -178.5(2) . . . . ?
C42 C43 C46 C47 0.9(4) . . . . ?
F13 C46 C47 F14 0.2(4) . . . . ?
C43 C46 C47 F14 179.4(2) . . . . ?
F13 C46 C47 C45 -179.5(2) . . . . ?
C43 C46 C47 C45 -0.3(4) . . . . ?
F15 C45 C47 F14 1.8(4) . . . . ?
C44 C45 C47 F14 -178.7(2) . . . . ?
F15 C45 C47 C46 -178.5(2) . . . . ?
C44 C45 C47 C46 1.0(4) . . . . ?
